data_7117446
loop_
_publ_author_name
'Khoobi, Mehdi'
'Molaverdi, Fatemeh'
'Jafarpour, Farnaz'
'Abbasnia, Masoumeh'
'Kubicki, Maciej'
'Shafiee, Abbas'

_publ_section_title
;
 A one-pot domino C-H, C-C activation in coumarins: a fast track to
 2,3-diaryl benzo[b]furans.
;
_journal_issue 58
_journal_name_full 'Chemical communications (Cambridge, England)'
_journal_page_first 11713
_journal_page_last 11716
_journal_paper_doi 10.1039/c5cc01427a
_journal_volume 51
_journal_year 2015
_chemical_formula_moiety 'C22 H18 O3'
_chemical_formula_sum 'C22 H18 O3'
_chemical_formula_weight 330.36
_chemical_name_systematic
;
 ?
;
_space_group_crystal_system monoclinic
_space_group_IT_number 14
_space_group_name_Hall '-P 2ybc'
_space_group_name_H-M_alt 'P 1 21/c 1'
_symmetry_space_group_name_Hall '-P 2ybc'
_symmetry_space_group_name_H-M 'P 1 21/c 1'
_atom_sites_solution_hydrogens difmap
_audit_creation_method SHELXL-2013
_audit_update_record
;
2014-11-23 deposited with the CCDC.
2015-06-03 downloaded from the CCDC.
;
_cell_angle_alpha 90
_cell_angle_beta 115.123(3)
_cell_angle_gamma 90
_cell_formula_units_Z 4
_cell_length_a 8.6642(2)
_cell_length_b 20.3575(3)
_cell_length_c 10.1977(2)
_cell_measurement_reflns_used 15846
_cell_measurement_temperature 100(1)
_cell_measurement_theta_max 28.2570
_cell_measurement_theta_min 3.2720
_cell_volume 1628.53(7)
_computing_cell_refinement 'CrysAlis Pro (Agilent Technologies (2011))'
_computing_data_collection 'CrysAlis Pro (Agilent Technologies (2011))'
_computing_data_reduction 'CrysAlis Pro (Agilent Technologies (2011))'
_computing_molecular_graphics 'Mercury (McRae et al., 2008)'
_computing_publication_material 'SHELXL-2013 (Sheldrick, 2013)'
_computing_structure_refinement 'SHELXL-2013 (Sheldrick, 2013)'
_computing_structure_solution 'SIR92 (Altomare et al., 1993)'
_diffrn_ambient_temperature 100(1)
_diffrn_detector_area_resol_mean 16.1544
_diffrn_measured_fraction_theta_full 0.998
_diffrn_measured_fraction_theta_max 0.929
_diffrn_measurement_device_type 'Xcalibur, Eos'
_diffrn_measurement_method \w-scan
_diffrn_radiation_monochromator graphite
_diffrn_radiation_source 'Enhance (Mo) X-ray Source'
_diffrn_radiation_type 'Mo K\a'
_diffrn_radiation_wavelength 0.7107
_diffrn_reflns_av_R_equivalents 0.0236
_diffrn_reflns_av_unetI/netI 0.0116
_diffrn_reflns_laue_measured_fraction_full 0.998
_diffrn_reflns_laue_measured_fraction_max 0.929
_diffrn_reflns_limit_h_max 11
_diffrn_reflns_limit_h_min -10
_diffrn_reflns_limit_k_max 27
_diffrn_reflns_limit_k_min -26
_diffrn_reflns_limit_l_max 13
_diffrn_reflns_limit_l_min -13
_diffrn_reflns_number 37859
_diffrn_reflns_point_group_measured_fraction_full 0.998
_diffrn_reflns_point_group_measured_fraction_max 0.929
_diffrn_reflns_theta_full 25.000
_diffrn_reflns_theta_max 28.411
_diffrn_reflns_theta_min 2.979
_exptl_absorpt_coefficient_mu 0.089
_exptl_absorpt_correction_T_max 1.00000
_exptl_absorpt_correction_T_min 0.92550
_exptl_absorpt_correction_type multi-scan
_exptl_absorpt_process_details
;
CrysAlisPro, Agilent Technologies,
Version 1.171.36.32 (release 02-08-2013 CrysAlis171 .NET)
(compiled Aug  2 2013,16:46:58)
Empirical absorption correction using spherical harmonics,
 implemented in SCALE3 ABSPACK scaling algorithm.
;
_exptl_crystal_colour colourless
_exptl_crystal_density_diffrn 1.347
_exptl_crystal_description plate
_exptl_crystal_F_000 696
_exptl_crystal_size_max 0.4
_exptl_crystal_size_mid 0.3
_exptl_crystal_size_min 0.1
_refine_diff_density_max 0.293
_refine_diff_density_min -0.222
_refine_diff_density_rms 0.041
_refine_ls_extinction_method none
_refine_ls_goodness_of_fit_ref 1.036
_refine_ls_hydrogen_treatment refall
_refine_ls_matrix_type full
_refine_ls_number_parameters 298
_refine_ls_number_reflns 3818
_refine_ls_number_restraints 0
_refine_ls_restrained_S_all 1.036
_refine_ls_R_factor_all 0.0388
_refine_ls_R_factor_gt 0.0353
_refine_ls_shift/su_max 0.001
_refine_ls_shift/su_mean 0.000
_refine_ls_structure_factor_coef Fsqd
_refine_ls_weighting_details 'w=1/[\s^2^(Fo^2^)+(0.0434P)^2^+0.6811P] where P=(Fo^2^+2Fc^2^)/3'
_refine_ls_weighting_scheme calc
_refine_ls_wR_factor_gt 0.0876
_refine_ls_wR_factor_ref 0.0898
_reflns_Friedel_coverage 0.000
_reflns_number_gt 3500
_reflns_number_total 3818
_reflns_threshold_expression 'I > 2\s(I)'
_cod_data_source_file c5cc01427a2.cif
_cod_data_source_block 1
_cod_database_code 7117446
_shelx_space_group_comment
;
The symmetry employed for this shelxl refinement is uniquely defined
by the following loop, which should always be used as a source of
symmetry information in preference to the above space-group names.
They are only intended as comments.
;
_shelxl_version_number 2013-4

loop_
_space_group_symop_operation_xyz
'x, y, z'
'-x, y+1/2, -z+1/2'
'-x, -y, -z'
'x, -y-1/2, z-1/2'

loop_
_atom_site_label
_atom_site_type_symbol
_atom_site_fract_x
_atom_site_fract_y
_atom_site_fract_z
_atom_site_U_iso_or_equiv
_atom_site_adp_type
_atom_site_occupancy
_atom_site_site_symmetry_order
_atom_site_calc_flag
O16 O 0.82294(9) 0.51539(3) 0.87369(8) 0.01748(17) Uani 1 1 d
O1 O 0.23276(9) 0.66632(3) 0.36866(8) 0.01601(16) Uani 1 1 d
O24 O 0.82502(9) 0.94829(4) 0.84210(8) 0.01845(17) Uani 1 1 d
C14 C 0.76286(13) 0.61897(5) 0.76522(11) 0.0154(2) Uani 1 1 d
H14 H 0.8823(17) 0.6304(6) 0.8212(14) 0.019(3) Uiso 1 1 d
C3 C 0.36925(13) 0.76189(5) 0.46524(11) 0.0141(2) Uani 1 1 d
C15 C 0.65290(13) 0.66469(5) 0.67284(11) 0.0150(2) Uani 1 1 d
H15 H 0.6952(17) 0.7071(7) 0.6643(14) 0.018(3) Uiso 1 1 d
C5 C 0.17099(13) 0.83148(5) 0.23922(12) 0.0173(2) Uani 1 1 d
H5 H 0.2241(17) 0.8745(7) 0.2734(14) 0.020(3) Uiso 1 1 d
C20 C 0.67898(13) 0.90334(5) 0.59813(11) 0.0162(2) Uani 1 1 d
H20 H 0.7349(18) 0.9333(7) 0.5584(15) 0.024(3) Uiso 1 1 d
C18 C 0.48659(12) 0.81136(5) 0.56224(11) 0.0137(2) Uani 1 1 d
C13 C 0.70476(13) 0.55622(5) 0.77628(11) 0.0145(2) Uani 1 1 d
C21 C 0.71425(12) 0.90510(5) 0.74432(11) 0.0146(2) Uani 1 1 d
C22 C 0.63251(13) 0.86131(5) 0.79908(11) 0.0155(2) Uani 1 1 d
H22 H 0.6575(16) 0.8640(6) 0.9022(14) 0.019(3) Uiso 1 1 d
C11 C 0.42614(13) 0.58574(5) 0.59939(11) 0.0164(2) Uani 1 1 d
H11 H 0.3081(18) 0.5736(7) 0.5411(15) 0.022(3) Uiso 1 1 d
C10 C 0.48118(13) 0.64908(5) 0.58865(10) 0.0142(2) Uani 1 1 d
C9 C 0.15271(13) 0.71558(5) 0.27243(11) 0.0158(2) Uani 1 1 d
C2 C 0.36688(12) 0.69569(5) 0.48391(11) 0.0143(2) Uani 1 1 d
C6 C 0.03711(14) 0.82448(6) 0.10330(12) 0.0200(2) Uani 1 1 d
H6 H -0.0031(18) 0.8632(7) 0.0422(15) 0.024(3) Uiso 1 1 d
C7 C -0.03830(14) 0.76316(6) 0.05334(12) 0.0211(2) Uani 1 1 d
H7 H -0.1325(19) 0.7592(7) -0.0424(16) 0.025(3) Uiso 1 1 d
C12 C 0.53576(13) 0.53939(5) 0.69219(11) 0.0167(2) Uani 1 1 d
H12 H 0.4922(19) 0.4965(7) 0.6956(15) 0.026(3) Uiso 1 1 d
C4 C 0.23118(13) 0.77559(5) 0.32540(11) 0.0148(2) Uani 1 1 d
C19 C 0.56564(13) 0.85680(5) 0.50861(11) 0.0156(2) Uani 1 1 d
H19 H 0.5434(17) 0.8555(6) 0.4073(15) 0.018(3) Uiso 1 1 d
C23 C 0.52103(13) 0.81507(5) 0.70907(11) 0.0151(2) Uani 1 1 d
H23 H 0.4675(17) 0.7843(6) 0.7490(15) 0.019(3) Uiso 1 1 d
C25 C 0.93421(16) 0.98450(6) 0.79614(13) 0.0251(2) Uani 1 1 d
H25A H 0.8669(19) 1.0138(7) 0.7165(16) 0.028(4) Uiso 1 1 d
H25B H 1.003(2) 0.9534(8) 0.7638(18) 0.039(4) Uiso 1 1 d
H25C H 1.0069(19) 1.0094(7) 0.8782(16) 0.026(4) Uiso 1 1 d
C17 C 0.76767(15) 0.45073(5) 0.88814(13) 0.0206(2) Uani 1 1 d
H17A H 0.7300(18) 0.4267(7) 0.7962(15) 0.024(3) Uiso 1 1 d
H17B H 0.6748(19) 0.4528(7) 0.9198(15) 0.024(3) Uiso 1 1 d
H17C H 0.8678(18) 0.4296(7) 0.9633(16) 0.025(3) Uiso 1 1 d
C8 C 0.01790(13) 0.70719(5) 0.13808(12) 0.0193(2) Uani 1 1 d
H8 H -0.0353(17) 0.6643(7) 0.1062(15) 0.020(3) Uiso 1 1 d

loop_
_atom_site_aniso_label
_atom_site_aniso_U_11
_atom_site_aniso_U_22
_atom_site_aniso_U_33
_atom_site_aniso_U_23
_atom_site_aniso_U_13
_atom_site_aniso_U_12
O16 0.0158(4) 0.0146(4) 0.0198(4) 0.0019(3) 0.0055(3) 0.0020(3)
O1 0.0150(3) 0.0154(3) 0.0145(3) 0.0005(3) 0.0033(3) -0.0009(3)
O24 0.0197(4) 0.0191(4) 0.0162(4) -0.0023(3) 0.0073(3) -0.0039(3)
C14 0.0134(5) 0.0184(5) 0.0151(5) -0.0019(4) 0.0068(4) -0.0012(4)
C3 0.0138(5) 0.0169(5) 0.0133(4) 0.0010(4) 0.0075(4) 0.0013(4)
C15 0.0164(5) 0.0150(5) 0.0156(5) -0.0006(4) 0.0087(4) -0.0019(4)
C5 0.0166(5) 0.0170(5) 0.0196(5) 0.0020(4) 0.0090(4) 0.0024(4)
C20 0.0186(5) 0.0156(5) 0.0164(5) 0.0023(4) 0.0092(4) -0.0003(4)
C18 0.0129(4) 0.0138(4) 0.0144(5) 0.0010(4) 0.0058(4) 0.0022(3)
C13 0.0161(5) 0.0157(5) 0.0130(4) -0.0008(4) 0.0074(4) 0.0026(4)
C21 0.0141(4) 0.0135(4) 0.0155(5) -0.0007(4) 0.0056(4) 0.0018(4)
C22 0.0163(5) 0.0186(5) 0.0123(5) 0.0022(4) 0.0066(4) 0.0031(4)
C11 0.0147(5) 0.0176(5) 0.0157(5) -0.0013(4) 0.0053(4) -0.0023(4)
C10 0.0157(5) 0.0158(5) 0.0128(4) -0.0003(4) 0.0077(4) 0.0007(4)
C9 0.0148(5) 0.0172(5) 0.0163(5) 0.0019(4) 0.0076(4) 0.0023(4)
C2 0.0127(4) 0.0180(5) 0.0128(4) -0.0014(4) 0.0059(4) -0.0016(4)
C6 0.0175(5) 0.0224(5) 0.0198(5) 0.0052(4) 0.0075(4) 0.0051(4)
C7 0.0153(5) 0.0272(6) 0.0174(5) 0.0012(4) 0.0037(4) 0.0036(4)
C12 0.0177(5) 0.0143(5) 0.0179(5) -0.0007(4) 0.0073(4) -0.0020(4)
C4 0.0134(5) 0.0180(5) 0.0146(5) -0.0003(4) 0.0076(4) 0.0011(4)
C19 0.0182(5) 0.0171(5) 0.0126(5) 0.0009(4) 0.0076(4) 0.0008(4)
C23 0.0154(5) 0.0157(5) 0.0161(5) 0.0024(4) 0.0086(4) 0.0013(4)
C25 0.0299(6) 0.0230(6) 0.0227(6) -0.0037(5) 0.0114(5) -0.0114(5)
C17 0.0211(5) 0.0143(5) 0.0233(5) 0.0024(4) 0.0065(4) 0.0018(4)
C8 0.0152(5) 0.0215(5) 0.0188(5) -0.0013(4) 0.0049(4) -0.0001(4)

loop_
_atom_type_symbol
_atom_type_description
_atom_type_scat_dispersion_real
_atom_type_scat_dispersion_imag
_atom_type_scat_source
C C 0.0033 0.0016 'International Tables Vol C Tables 4.2.6.8 and 6.1.1.4'
H H 0.0000 0.0000 'International Tables Vol C Tables 4.2.6.8 and 6.1.1.4'
O O 0.0106 0.0060 'International Tables Vol C Tables 4.2.6.8 and 6.1.1.4'

loop_
_geom_angle_atom_site_label_1
_geom_angle_atom_site_label_2
_geom_angle_atom_site_label_3
_geom_angle
C13 O16 C17 117.08(8)
C9 O1 C2 106.18(8)
C21 O24 C25 116.75(8)
C15 C14 C13 120.34(9)
C2 C3 C4 105.85(9)
C2 C3 C18 128.99(9)
C4 C3 C18 125.15(9)
C14 C15 C10 120.75(9)
C6 C5 C4 118.41(10)
C21 C20 C19 119.62(9)
C19 C18 C23 117.85(9)
C19 C18 C3 120.27(9)
C23 C18 C3 121.88(9)
O16 C13 C12 124.57(9)
O16 C13 C14 115.57(9)
C12 C13 C14 119.85(9)
O24 C21 C20 124.38(9)
O24 C21 C22 115.91(9)
C20 C21 C22 119.71(9)
C23 C22 C21 120.02(9)
C12 C11 C10 121.62(9)
C11 C10 C15 118.07(9)
C11 C10 C2 120.72(9)
C15 C10 C2 121.01(9)
O1 C9 C8 125.31(9)
O1 C9 C4 110.48(9)
C8 C9 C4 124.15(10)
C3 C2 O1 111.37(9)
C3 C2 C10 134.48(9)
O1 C2 C10 113.82(8)
C5 C6 C7 121.23(10)
C8 C7 C6 121.28(10)
C11 C12 C13 119.35(9)
C9 C4 C5 118.75(9)
C9 C4 C3 106.06(9)
C5 C4 C3 135.14(10)
C20 C19 C18 121.49(9)
C22 C23 C18 121.28(9)
C9 C8 C7 116.18(10)

loop_
_geom_bond_atom_site_label_1
_geom_bond_atom_site_label_2
_geom_bond_distance
O16 C13 1.3648(12)
O16 C17 1.4295(13)
O1 C9 1.3681(12)
O1 C2 1.3890(12)
O24 C21 1.3697(12)
O24 C25 1.4263(13)
C14 C15 1.3781(14)
C14 C13 1.3951(14)
C3 C2 1.3623(14)
C3 C4 1.4471(14)
C3 C18 1.4739(14)
C15 C10 1.4025(14)
C5 C6 1.3863(15)
C5 C4 1.3964(14)
C20 C21 1.3894(14)
C20 C19 1.3908(14)
C18 C19 1.3935(14)
C18 C23 1.3991(14)
C13 C12 1.3894(14)
C21 C22 1.3943(14)
C22 C23 1.3815(14)
C11 C12 1.3873(14)
C11 C10 1.3950(14)
C10 C2 1.4574(13)
C9 C8 1.3826(15)
C9 C4 1.3909(14)
C6 C7 1.4007(16)
C7 C8 1.3874(15)
